data_2004540
loop_
_publ_author_name
'Grotjahn, D. B.'
'Lo, H. C.'
'Groy, T. L.'

_publ_section_title Chlorohydrido[2(1<i>H</i>)-pyridonato-<i>N</i>,<i>O</i>]bis[tris(1-methylethyl)phosphine]iridium(III)
_journal_issue 2
_journal_name_full 'Acta Crystallographica Section C'
_journal_page_first 300
_journal_page_last 302
_journal_paper_doi 10.1107/S0108270195003507
_journal_volume 52
_journal_year 1996
_chemical_formula_moiety '[Ir Cl H (C5 H4 N O) (C9 H21 P)2]'
_chemical_formula_sum 'C23 H47 Cl Ir N O P2'
_chemical_formula_weight 643.2
_space_group_IT_number 14
_symmetry_cell_setting monoclinic
_symmetry_space_group_name_Hall '-P 2ybc'
_symmetry_space_group_name_H-M 'P 1 21/c 1'
_atom_type_scat_source 'XLS3 (IntTabIV)'
_cell_angle_alpha 90
_cell_angle_beta 100.14(2)
_cell_angle_gamma 90
_cell_formula_units_Z 4
_cell_length_a 13.660(3)
_cell_length_b 8.940(2)
_cell_length_c 23.207(7)
_cell_measurement_reflns_used 25
_cell_measurement_temperature 298
_cell_measurement_theta_max 15
_cell_measurement_theta_min 7.5
_cell_volume 2789.8(12)
_diffrn_measurement_device 'Siemens R3m/V'
_diffrn_measurement_method \w
_diffrn_radiation_type MoK\a
_diffrn_radiation_wavelength 0.71073
_diffrn_reflns_av_R_equivalents 0.0192
_diffrn_reflns_limit_h_max 14
_diffrn_reflns_limit_h_min -14
_diffrn_reflns_limit_k_max 9
_diffrn_reflns_limit_k_min 0
_diffrn_reflns_limit_l_max 24
_diffrn_reflns_limit_l_min 0
_diffrn_reflns_number 3782
_diffrn_reflns_theta_max 22.5
_diffrn_standards_decay_% <1
_diffrn_standards_interval_count 47
_diffrn_standards_number 3
_exptl_absorpt_coefficient_mu 5.010
_exptl_absorpt_correction_T_max 0.937
_exptl_absorpt_correction_T_min 0.435
_exptl_absorpt_correction_type empirical
_exptl_crystal_colour 'pale amber'
_exptl_crystal_density_diffrn 1.531
_exptl_crystal_description parallelepiped
_exptl_crystal_size_max 0.24
_exptl_crystal_size_mid 0.24
_exptl_crystal_size_min 0.11
_refine_diff_density_max '0.98 (<1.5\%A from Ir)'
_refine_diff_density_min -0.63
_refine_ls_extinction_coef '\c = 6(2) \\times 10^-5^'
_refine_ls_extinction_method 'F^*^ = F[1 + 0.002\cF^2^/sin(2\q)]^-1/4^'
_refine_ls_goodness_of_fit_obs 0.83
_refine_ls_hydrogen_treatment 'H atoms refined as riding on their bonding partners'
_refine_ls_number_parameters 263
_refine_ls_number_reflns 2727
_refine_ls_R_factor_obs 0.0356
_refine_ls_shift/esd_max 0.013
_refine_ls_structure_factor_coef Fsqd
_refine_ls_weighting_details 'w = 1/[\s^2^(F) + 0.0020F^2^]'
_refine_ls_weighting_scheme calc
_refine_ls_wR_factor_obs 0.0472
_reflns_number_observed 2727
_reflns_number_total 3670
_reflns_observed_criterion F>4.0\s(F)
_cod_data_source_file sz1010.cif
_cod_data_source_block sz1010a
_cod_depositor_comments
;
The following automatic conversions were performed:

'_refine_ls_weighting_scheme' value 'w = 1/[\s^2^(F) + 0.0020F^2^]'
was changed to 'calc'. New tag '_refine_ls_weighting_details' was
created. The value of the new tag was set to 'w = 1/[\s^2^(F) +
0.0020F^2^]'.

Automatic conversion script
Id: cif_fix_values 3143 2015-03-26 13:38:13Z robertas 
;
_cod_original_sg_symbol_H-M 'P 21/c'
_cod_database_code 2004540

loop_
_symmetry_equiv_pos_as_xyz
x,y,z
x,1/2-y,1/2+z
-x,-y,-z
-x,1/2+y,1/2-z

loop_
_atom_site_label
_atom_site_fract_x
_atom_site_fract_y
_atom_site_fract_z
_atom_site_U_iso_or_equiv
Ir .25390(10) .14120(10) .11610(10) .0370(10)
Cl .3420(2) -.0745(3) .09440(10) .0560(10)
P(1) .1465(2) -.0049(3) .16090(10) .0460(10)
P(2) .3275(2) .2859(3) .05120(10) .0400(10)
O .2000(5) .3347(8) .1514(3) .048(3)
N .3401(5) .2300(9) .1987(3) .036(3)
C(1) .4202(8) .2223(14) .2408(4) .053(4)
C(2) .4329(9) .3219(14) .2864(5) .064(5)
C(3) .3649(10) .4322(17) .2877(5) .071(5)
C(4) .2811(9) .4457(13) .2444(5) .059(4)
C(5) .2716(8) .3400(11) .1974(5) .048(4)
C(11) .1943(11) .0507(18) .2840(5) .099(7)
C(12) .1908(9) -.0711(15) .2379(5) .068(5)
C(13) .2923(11) -0.1451(16) .2407(6) .091(6)
C(14) .0716(12) -0.1620(16) .0563(5) .100(7)
C(15) .1155(9) -0.1831(12) .1210(5) .059(4)
C(16) .0551(11) -0.3014(16) .1471(6) .097(7)
C(17) -.0455(9) .0167(18) .1951(6) .094(7)
C(18) .0329(9) .0984(14) .1663(6) .067(5)
C(19) -.0171(9) .1741(19) .1106(6) .095(7)
C(21) .5264(8) .2378(17) .0991(5) .073(5)
C(22) .4530(7) .3636(13) .0777(4) .052(4)
C(23) .4540(9) .4864(13) .1249(5) .066(5)
C(24) .2562(9) .1037(18) -.0483(6) .096(7)
C(25) .3477(8) .1743(13) -.0134(5) .056(4)
C(26) .4090(10) .244(2) -.0536(5) .096(7)
C(27) .1435(8) .4186(16) .0038(6) .087(6)
C(28) .2509(8) .4546(13) .0281(5) .060(4)
C(29) .2930(9) .5684(14) -.0104(6) .073(5)
H(1A) .4693 .1465 .2391 .065
H(2A) .4891 .3146 .3176 .080
H(3A) .3741 .5029 .3194 .085
H(4A) .2318 .5220 .2449 .070
H(11A) .2178 .0102 .3223 .120
H(11B) .2382 .1291 .2762 .120
H(11C) .1286 .0905 .2824 .120
H(12A) .1452 -0.1462 .2464 .080
H(13A) .3167 -0.1798 .2797 .110
H(13B) .2853 -0.2283 .2141 .110
H(13C) .3385 -0.0743 .2295 .110
H(14A) .0581 -0.2580 .0380 .120
H(14B) .0109 -0.1062 .0530 .120
H(14C) .1178 -0.1085 .0373 .120
H(15A) .1785 -0.2308 .1213 .070
H(16A) .0453 -0.3880 .1223 .110
H(16B) .0888 -0.3299 .1854 .110
H(16C) -0.0083 -0.2584 .1500 .110
H(17A) -0.1013 .0814 .1960 .110
H(17B) -0.0671 -0.0707 .1723 .110
H(17C) -0.0172 -0.0127 .2343 .110
H(18A) .0548 .1794 .1925 .080
H(19A) -0.0750 .2270 .1177 .110
H(19B) .0278 .2430 .0972 .110
H(19C) -0.0366 .0988 .0814 .110
H(21A) .5917 .2778 .114 .090
H(21B) .5041 .1866 .1307 .090
H(21C) .5284 .1690 .0676 .090
H(22A) .4749 .4093 .0448 .060
H(23A) .5199 .5247 .1376 .080
H(23B) .4109 .5662 .1084 .080
H(23C) .4296 .4445 .1578 .080
H(24A) .2736 .0470 -0.0801 .110
H(24B) .2257 .0390 -0.0236 .110
H(24C) .2105 .1816 -0.0635 .110
H(25A) .3871 .0909 .0033 .070
H(26A) .4157 .1764 -0.0846 .110
H(26B) .3759 .3337 -0.0697 .110
H(26C) .4737 .2695 -0.0323 .110
H(27A) .1072 .5094 -0.0067 .100
H(27B) .1418 .3577 -0.0305 .100
H(27C) .1137 .3651 .0321 .100
H(28A) .2485 .5078 .0637 .070
H(29A) .2484 .6516 -0.0192 .090
H(29B) .3566 .6037 .0092 .090
H(29C) .3006 .5191 -0.0461 .090

loop_
_geom_angle_atom_site_label_1
_geom_angle_atom_site_label_2
_geom_angle_atom_site_label_3
_geom_angle
_geom_angle_publ_flag
Cl Ir P(1) 91.20(10) yes
P(1) Ir P(2) 165.40(10) yes
P(1) Ir O 89.8(2) yes
Cl Ir N 105.2(2) yes
P(2) Ir N 97.8(2) yes
Ir P(1) C(12) 118.5(4) yes
C(12) P(1) C(15) 102.2(5) yes
C(12) P(1) C(18) 103.2(6) yes
Ir P(2) C(22) 118.1(4) yes
C(22) P(2) C(25) 102.0(5) yes
C(22) P(2) C(28) 103.5(5) yes
Ir O C(5) 94.9(6) yes
Ir N C(5) 88.9(5) yes
N C(1) C(2) 120.6(10) yes
C(2) C(3) C(4) 121.7(12) yes
O C(5) N 113.8(9) yes
N C(5) C(4) 119.5(9) yes
P(1) C(12) C(13) 108.3(9) yes
P(1) C(15) C(14) 113.6(8) yes
C(14) C(15) C(16) 109.2(10) yes
P(1) C(18) C(19) 115.4(10) yes
P(2) C(22) C(21) 110.3(8) yes
C(21) C(22) C(23) 111.6(8) yes
P(2) C(25) C(26) 117.1(9) yes
P(2) C(28) C(27) 113.3(9) yes
C(27) C(28) C(29) 111.3(10) yes
Cl Ir P(2) 91.20(10) yes
Cl Ir O 167.6(2) yes
P(2) Ir O 90.9(2) yes
P(1) Ir N 95.4(2) yes
O Ir N 62.4(3) yes
Ir P(1) C(15) 111.4(4) yes
Ir P(1) C(18) 110.8(4) yes
C(15) P(1) C(18) 110.2(5) yes
Ir P(2) C(25) 111.3(4) yes
Ir P(2) C(28) 110.5(4) yes
C(25) P(2) C(28) 110.9(5) yes
Ir N C(1) 149.2(7) yes
C(1) N C(5) 121.9(9) yes
C(1) C(2) C(3) 119.7(10) yes
C(3) C(4) C(5) 116.5(11) yes
O C(5) C(4) 126.6(10) yes
P(1) C(12) C(11) 114.2(9) yes
C(11) C(12) C(13) 111.3(10) yes
P(1) C(15) C(16) 119.2(9) yes
P(1) C(18) C(17) 117.0(9) yes
C(17) C(18) C(19) 109.8(10) yes
P(2) C(22) C(23) 113.1(8) yes
P(2) C(25) C(24) 115.5(9) yes
C(24) C(25) C(26) 110.1(10) yes
P(2) C(28) C(29) 117.3(8) yes

loop_
_geom_bond_atom_site_label_1
_geom_bond_atom_site_label_2
_geom_bond_distance
_geom_bond_publ_flag
Ir Cl 2.374(3) yes
Ir P(2) 2.341(3) yes
Ir N 2.214(7) yes
P(1) C(15) 1.854(11) yes
P(2) C(22) 1.852(10) yes
P(2) C(28) 1.860(12) yes
N C(1) 1.334(12) yes
C(1) C(2) 1.370(17) yes
C(3) C(4) 1.390(16) yes
C(11) C(12) 1.522(19) yes
C(14) C(15) 1.527(15) yes
C(17) C(18) 1.54(2) yes
C(21) C(22) 1.529(17) yes
C(24) C(25) 1.503(16) yes
C(27) C(28) 1.511(15) yes
Ir P(1) 2.339(3) yes
Ir O 2.102(7) yes
P(1) C(12) 1.879(12) yes
P(1) C(18) 1.829(13) yes
P(2) C(25) 1.863(12) yes
O C(5) 1.316(12) yes
N C(5) 1.354(13) yes
C(2) C(3) 1.359(19) yes
C(4) C(5) 1.430(16) yes
C(12) C(13) 1.53(2) yes
C(15) C(16) 1.530(19) yes
C(18) C(19) 1.511(18) yes
C(22) C(23) 1.550(16) yes
C(25) C(26) 1.495(19) yes
C(28) C(29) 1.531(18) yes
Ir C(5) 2.573(11) no
C(1) H(1A) 0.960 no
C(2) H(2A) 0.960 no
C(3) H(3A) 0.960 no
C(4) H(4A) 0.960 no
C(11) H(11A) 0.960 no
C(11) H(11B) 0.960 no
C(11) H(11C) 0.960 no
C(12) H(12A) 0.960 no
C(13) H(13A) 0.960 no
C(13) H(13B) 0.960 no
C(13) H(13C) 0.960 no
C(14) H(14A) 0.960 no
C(14) H(14B) 0.960 no
C(14) H(14C) 0.960 no
C(15) H(15A) 0.960 no
C(16) H(16A) 0.960 no
C(16) H(16B) 0.960 no
C(16) H(16C) 0.960 no
C(17) H(17A) 0.960 no
C(17) H(17B) 0.960 no
C(17) H(17C) 0.960 no
C(18) H(18A) 0.960 no
C(19) H(19A) 0.960 no
C(19) H(19B) 0.960 no
C(19) H(19C) 0.960 no
C(21) H(21A) 0.960 no
C(21) H(21B) 0.960 no
C(21) H(21C) 0.960 no
C(22) H(22A) 0.960 no
C(23) H(23A) 0.960 no
C(23) H(23B) 0.960 no
C(23) H(23C) 0.960 no
C(24) H(24A) 0.960 no
C(24) H(24B) 0.960 no
C(24) H(24C) 0.960 no
C(25) H(25A) 0.960 no
C(26) H(26A) 0.960 no
C(26) H(26B) 0.960 no
C(26) H(26C) 0.960 no
C(27) H(27A) 0.960 no
C(27) H(27B) 0.960 no
C(27) H(27C) 0.960 no
C(28) H(28A) 0.960 no
C(29) H(29A) 0.960 no
C(29) H(29B) 0.960 no
C(29) H(29C) 0.960 no
